data_2102569
loop_
_publ_author_name
'Baddeley, Thomas C.'
'Glidewell, Christopher'
'Low, John N.'
'Skakle, Janet M.S.'
'Wardell, James L.'

_publ_section_title
;
 Supramolecular structures of substituted \a,\a'-trehalose derivatives
;
_journal_issue 4
_journal_name_full 'Acta Crystallographica Section B'
_journal_page_first 461
_journal_page_last 471
_journal_paper_doi 10.1107/S0108768104010912
_journal_volume 60
_journal_year 2004
_chemical_formula_moiety 'C24 H36 N2 O15, 2(H2 O)'
_chemical_formula_sum 'C24 H40 N2 O17'
_chemical_formula_weight 628.58
_chemical_name_systematic
;
2,2',3,3'-Tetraacetato-6,6'-bis(N-acetylamino)-\a,\a'-trehalose dihydrate
;
_space_group_IT_number 18
_symmetry_cell_setting orthorhombic
_symmetry_space_group_name_Hall 'P 2 2ab'
_symmetry_space_group_name_H-M 'P 21 21 2'
_atom_sites_solution_hydrogens geom
_atom_sites_solution_primary direct
_atom_sites_solution_secondary difmap
_cell_angle_alpha 90.00
_cell_angle_beta 90.00
_cell_angle_gamma 90.00
_cell_formula_units_Z 2
_cell_length_a 8.8385(2)
_cell_length_b 21.8363(8)
_cell_length_c 8.0831(2)
_cell_measurement_reflns_used 2067
_cell_measurement_temperature 120(2)
_cell_measurement_theta_max 27.46
_cell_measurement_theta_min 2.49
_cell_volume 1560.04(8)
_computing_cell_refinement 'DENZO-SMN (Otwinowski & Minor, 1997)'
_computing_data_collection 'Kappa-CCD server software (Nonius, 1997)'
_computing_data_reduction DENZO-SMN
_computing_molecular_graphics 'PLATON (Spek, 2003)'
_computing_publication_material 'SHELXL-97 and PRPKAPPA (Ferguson, 1999)'
_computing_structure_refinement 'SHELXL-97 (Sheldrick, 1997)'
_computing_structure_solution 'SHELXS-97 (Sheldrick, 1997)'
_diffrn_ambient_temperature 120(2)
_diffrn_measured_fraction_theta_full 0.995
_diffrn_measured_fraction_theta_max 0.995
_diffrn_measurement_device_type Kappa-CCD
_diffrn_measurement_method '\f scans, and \w scans with \k offsets'
_diffrn_radiation_monochromator graphite
_diffrn_radiation_source 'rotating anode'
_diffrn_radiation_type 'Mo K\a'
_diffrn_radiation_wavelength 0.71073
_diffrn_reflns_av_R_equivalents 0.0908
_diffrn_reflns_av_sigmaI/netI 0.0468
_diffrn_reflns_limit_h_max 11
_diffrn_reflns_limit_h_min -11
_diffrn_reflns_limit_k_max 27
_diffrn_reflns_limit_k_min -28
_diffrn_reflns_limit_l_max 10
_diffrn_reflns_limit_l_min -9
_diffrn_reflns_number 13388
_diffrn_reflns_theta_full 27.46
_diffrn_reflns_theta_max 27.46
_diffrn_reflns_theta_min 2.49
_diffrn_standards_decay_% 0
_exptl_absorpt_coefficient_mu 0.114
_exptl_absorpt_correction_T_max 0.983
_exptl_absorpt_correction_T_min 0.960
_exptl_absorpt_correction_type multi-scan
_exptl_absorpt_process_details 'DENZO-SMN (Otwinowski & Minor, 1997)'
_exptl_crystal_colour colourless
_exptl_crystal_density_diffrn 1.338
_exptl_crystal_density_method 'not measured'
_exptl_crystal_description block
_exptl_crystal_F_000 668
_exptl_crystal_size_max 0.30
_exptl_crystal_size_mid 0.20
_exptl_crystal_size_min 0.15
_refine_diff_density_max 0.465
_refine_diff_density_min -0.412
_refine_ls_extinction_method none
_refine_ls_goodness_of_fit_ref 1.120
_refine_ls_hydrogen_treatment constr
_refine_ls_matrix_type full
_refine_ls_number_parameters 215
_refine_ls_number_reflns 2067
_refine_ls_number_restraints 0
_refine_ls_restrained_S_all 1.120
_refine_ls_R_factor_all 0.0706
_refine_ls_R_factor_gt 0.0546
_refine_ls_shift/su_max 0.000
_refine_ls_shift/su_mean 0.000
_refine_ls_structure_factor_coef Fsqd
_refine_ls_weighting_details 'w=1/[\s^2^(Fo^2^)+(0.0967P)^2^+0.0109P] where P=(Fo^2^+2Fc^2^)/3'
_refine_ls_weighting_scheme calc
_refine_ls_wR_factor_gt 0.1381
_refine_ls_wR_factor_ref 0.1475
_reflns_number_gt 1658
_reflns_number_total 2067
_reflns_threshold_expression I>2\s(I)
_cod_data_source_file na5016.cif
_cod_data_source_block (8)
_cod_depositor_comments
;
The following automatic conversions were performed:
'_exptl_absorpt_correction_type' value 'Multi-scan' changed to
'multi-scan' according to
'/home/saulius/struct/CIF-dictionaries/cif_core.dic' dictionary named
'cif_core.dic' version 2.4.1 from 2010-06-29.

Automatic conversion script
Id: cif_fix_enum 1527 2010-12-29 10:47:43Z saulius 

The following automatic conversions were performed:

'_exptl_absorpt_correction_type' value 'Multi-scan' changed to
'multi-scan' according to
/home/saulius/struct/CIF-dictionaries/cif_core.dic dictionary named
'cif_core.dic' version 2.4.1 from 2010-06-29.

Automatic conversion script
Id: cif_fix_values 1715 2011-07-08 13:25:40Z adriana 
;
_cod_database_code 2102569

loop_
_symmetry_equiv_pos_as_xyz
'x, y, z'
'-x, -y, z'
'x+1/2, -y+1/2, -z'
'-x+1/2, y+1/2, -z'

loop_
_atom_site_label
_atom_site_fract_x
_atom_site_fract_y
_atom_site_fract_z
_atom_site_U_iso_or_equiv
_atom_site_adp_type
_atom_site_calc_flag
_atom_site_refinement_flags
_atom_site_occupancy
_atom_site_type_symbol
O1 0.5000 0.5000 0.4133(3) 0.0203(5) Uani d S 1 O
O2 0.2355(2) 0.54797(8) 0.5288(3) 0.0277(5) Uani d . 1 O
O3 0.1489(2) 0.43759(11) 0.6972(3) 0.0401(6) Uani d . 1 O
O4 0.3628(2) 0.34172(10) 0.6395(3) 0.0393(6) Uani d . 1 O
O5 0.37591(19) 0.42726(8) 0.2523(2) 0.0226(4) Uani d . 1 O
O21 0.0861(2) 0.58510(9) 0.3284(3) 0.0364(5) Uani d . 1 O
O31 0.2831(3) 0.48702(15) 0.8978(3) 0.0586(7) Uani d . 1 O
O61 0.6545(3) 0.24019(11) 0.3050(4) 0.0574(8) Uani d . 1 O
N1 0.5457(3) 0.31774(11) 0.1653(3) 0.0317(6) Uani d . 1 N
C1 0.3683(3) 0.48644(11) 0.3225(3) 0.0205(5) Uani d . 1 C
C2 0.2395(3) 0.48866(12) 0.4482(3) 0.0239(6) Uani d . 1 C
C3 0.2746(3) 0.44260(13) 0.5831(4) 0.0276(6) Uani d . 1 C
C4 0.3005(3) 0.37896(12) 0.5128(4) 0.0293(6) Uani d . 1 C
C5 0.4137(3) 0.38047(12) 0.3698(3) 0.0240(6) Uani d . 1 C
C6 0.4163(3) 0.32100(12) 0.2744(4) 0.0339(7) Uani d . 1 C
C21 0.1520(3) 0.59248(13) 0.4567(4) 0.0290(6) Uani d . 1 C
C22 0.1565(4) 0.65001(14) 0.5568(5) 0.0403(8) Uani d . 1 C
C31 0.1770(4) 0.4547(2) 0.8561(5) 0.0522(10) Uani d . 1 C
C32 0.0645(6) 0.4261(3) 0.9678(6) 0.0852(17) Uani d . 1 C
C61 0.6580(4) 0.27806(13) 0.1897(4) 0.0363(7) Uani d . 1 C
C62 0.7924(4) 0.28368(16) 0.0767(4) 0.0444(9) Uani d . 1 C
O6W 0.5812(3) 0.38698(13) -0.1289(3) 0.0538(7) Uani d . 1 O
H4A 0.2937 0.3204 0.6746 0.082(16) Uiso d R 1 H
H1A 0.5423 0.3408 0.0871 0.054(13) Uiso d R 1 H
H1 0.3521 0.5178 0.2341 0.042(9) Uiso d R 1 H
H2 0.1404 0.4793 0.3943 0.017(7) Uiso d R 1 H
H3 0.3669 0.4560 0.6448 0.028(8) Uiso d R 1 H
H4 0.2023 0.3612 0.4744 0.044(10) Uiso d R 1 H
H5 0.5171 0.3886 0.4147 0.020(7) Uiso d R 1 H
H6A 0.4194 0.2862 0.3529 0.046(10) Uiso d R 1 H
H6B 0.3224 0.3175 0.2084 0.023(7) Uiso d R 1 H
H22A 0.2154 0.6812 0.4979 0.062(12) Uiso d R 1 H
H22B 0.2040 0.6416 0.6640 0.088(16) Uiso d R 1 H
H22C 0.0533 0.6650 0.5745 0.16(3) Uiso d R 1 H
H32A 0.1057 0.3875 1.0105 0.054(12) Uiso d R 1 H
H32B -0.0290 0.4178 0.9066 0.067(14) Uiso d R 1 H
H32C 0.0429 0.4537 1.0603 0.13(3) Uiso d R 1 H
H62A 0.8749 0.3045 0.1351 0.074(15) Uiso d R 1 H
H62B 0.7640 0.3075 -0.0212 0.070(13) Uiso d R 1 H
H62C 0.8257 0.2428 0.0427 0.067(13) Uiso d R 1 H
H6C 0.5873 0.4269 -0.0731 0.20(4) Uiso d R 1 H
H6D 0.4972 0.3785 -0.2002 0.083(15) Uiso d R 1 H

loop_
_atom_site_aniso_label
_atom_site_aniso_U_11
_atom_site_aniso_U_22
_atom_site_aniso_U_33
_atom_site_aniso_U_12
_atom_site_aniso_U_13
_atom_site_aniso_U_23
O1 0.0199(11) 0.0165(12) 0.0243(13) -0.0040(10) 0.000 0.000
O2 0.0257(9) 0.0233(10) 0.0342(11) 0.0041(7) -0.0032(9) -0.0064(9)
O3 0.0360(11) 0.0474(13) 0.0369(12) -0.0028(10) 0.0115(10) 0.0066(11)
O4 0.0395(11) 0.0316(11) 0.0468(13) -0.0038(10) -0.0017(11) 0.0215(11)
O5 0.0294(9) 0.0122(8) 0.0261(9) -0.0006(7) -0.0015(8) 0.0001(7)
O21 0.0401(10) 0.0246(11) 0.0444(13) 0.0037(9) -0.0096(11) 0.0029(10)
O31 0.0585(16) 0.077(2) 0.0405(13) -0.0033(15) 0.0057(13) -0.0039(14)
O61 0.0596(16) 0.0379(13) 0.0747(18) 0.0193(11) 0.0137(15) 0.0270(14)
N1 0.0408(13) 0.0160(11) 0.0382(13) 0.0057(9) 0.0014(11) 0.0009(11)
C1 0.0242(12) 0.0107(11) 0.0267(12) -0.0007(9) -0.0044(11) 0.0006(10)
C2 0.0224(12) 0.0200(13) 0.0293(13) -0.0016(10) -0.0020(11) -0.0017(11)
C3 0.0271(13) 0.0259(13) 0.0297(14) -0.0025(11) 0.0033(12) 0.0046(12)
C4 0.0289(12) 0.0213(14) 0.0376(16) -0.0053(11) -0.0005(13) 0.0082(13)
C5 0.0253(11) 0.0138(12) 0.0329(14) 0.0003(10) -0.0011(12) 0.0047(11)
C6 0.0367(15) 0.0133(13) 0.0518(19) -0.0016(11) 0.0003(14) -0.0017(13)
C21 0.0231(12) 0.0218(14) 0.0422(17) 0.0009(10) 0.0007(13) 0.0003(13)
C22 0.0374(15) 0.0286(16) 0.055(2) 0.0026(13) 0.0012(16) -0.0114(15)
C31 0.0485(19) 0.072(3) 0.0366(19) 0.004(2) 0.0104(17) 0.0075(19)
C32 0.065(3) 0.143(5) 0.048(2) -0.008(3) 0.015(2) 0.025(3)
C61 0.0462(17) 0.0156(13) 0.0469(18) 0.0062(12) -0.0008(16) 0.0022(13)
C62 0.0507(19) 0.0359(17) 0.0467(19) 0.0148(16) 0.0054(16) -0.0003(16)
O6W 0.0628(15) 0.0539(17) 0.0449(14) 0.0059(13) -0.0089(13) 0.0137(13)

loop_
_atom_type_symbol
_atom_type_description
_atom_type_scat_dispersion_real
_atom_type_scat_dispersion_imag
_atom_type_scat_source
C C 0.0033 0.0016 'International Tables Vol C Tables 4.2.6.8 and 6.1.1.4'
H H 0.0000 0.0000 'International Tables Vol C Tables 4.2.6.8 and 6.1.1.4'
N N 0.0061 0.0033 'International Tables Vol C Tables 4.2.6.8 and 6.1.1.4'
O O 0.0106 0.0060 'International Tables Vol C Tables 4.2.6.8 and 6.1.1.4'

loop_
_geom_angle_atom_site_label_1
_geom_angle_atom_site_label_2
_geom_angle_atom_site_label_3
_geom_angle_site_symmetry_3
_geom_angle
_geom_angle_publ_flag
C1 O1 C1 2_665 117.1(3) no
C21 O2 C2 . 117.5(2) no
C31 O3 C3 . 116.1(3) no
C4 O4 H4A . 106.6 no
C1 O5 C5 . 113.4(2) no
C61 N1 C6 . 122.1(3) no
C61 N1 H1A . 123.3 no
C6 N1 H1A . 114.6 no
O1 C1 O5 . 111.27(18) no
O1 C1 C2 . 105.2(2) no
O5 C1 C2 . 109.35(19) no
O1 C1 H1 . 110.3 no
O5 C1 H1 . 110.2 no
C2 C1 H1 . 110.3 no
O2 C2 C3 . 105.9(2) no
O2 C2 C1 . 110.2(2) no
C3 C2 C1 . 107.8(2) no
O2 C2 H2 . 110.9 no
C3 C2 H2 . 110.9 no
C1 C2 H2 . 110.9 no
O3 C3 C2 . 110.6(2) no
O3 C3 C4 . 106.5(2) no
C2 C3 C4 . 111.6(2) no
O3 C3 H3 . 109.3 no
C2 C3 H3 . 109.3 no
C4 C3 H3 . 109.4 no
O4 C4 C3 . 108.2(2) no
O4 C4 C5 . 107.7(2) no
C3 C4 C5 . 111.2(2) no
O4 C4 H4 . 109.9 no
C3 C4 H4 . 109.9 no
C5 C4 H4 . 110.0 no
O5 C5 C6 . 106.2(2) no
O5 C5 C4 . 111.3(2) no
C6 C5 C4 . 112.2(2) no
O5 C5 H5 . 109.1 no
C6 C5 H5 . 108.9 no
C4 C5 H5 . 109.1 no
N1 C6 C5 . 111.5(2) no
N1 C6 H6A . 109.4 no
C5 C6 H6A . 109.4 no
N1 C6 H6B . 109.3 no
C5 C6 H6B . 109.2 no
H6A C6 H6B . 108.0 no
O21 C21 O2 . 122.7(3) no
O21 C21 C22 . 126.4(3) no
O2 C21 C22 . 110.9(3) no
C21 C22 H22A . 109.5 no
C21 C22 H22B . 109.3 no
H22A C22 H22B . 109.5 no
C21 C22 H22C . 109.5 no
H22A C22 H22C . 109.5 no
H22B C22 H22C . 109.5 no
O31 C31 O3 . 124.0(3) no
O31 C31 C32 . 126.3(4) no
O3 C31 C32 . 109.7(4) no
C31 C32 H32A . 109.2 no
C31 C32 H32B . 109.6 no
H32A C32 H32B . 109.5 no
C31 C32 H32C . 109.6 no
H32A C32 H32C . 109.5 no
H32B C32 H32C . 109.5 no
O61 C61 N1 . 121.6(3) no
O61 C61 C62 . 121.8(3) no
N1 C61 C62 . 116.5(3) no
C61 C62 H62A . 109.5 no
C61 C62 H62B . 109.4 no
H62A C62 H62B . 109.5 no
C61 C62 H62C . 109.5 no
H62A C62 H62C . 109.5 no
H62B C62 H62C . 109.5 no
H6C O6W H6D . 119.4 no

loop_
_geom_bond_atom_site_label_1
_geom_bond_atom_site_label_2
_geom_bond_site_symmetry_2
_geom_bond_distance
_geom_bond_publ_flag
O1 C1 . 1.407(3) no
O1 C1 2_665 1.407(3) no
O2 C21 . 1.352(3) no
O2 C2 . 1.450(3) no
O3 C31 . 1.360(5) no
O3 C3 . 1.448(3) no
O4 C4 . 1.419(4) no
O4 H4A . 0.8191 no
O5 C1 . 1.413(3) no
O5 C5 . 1.434(3) no
O21 C21 . 1.201(4) no
O31 C31 . 1.221(5) no
O61 C61 . 1.246(4) no
N1 C61 . 1.332(4) no
N1 C6 . 1.445(4) no
N1 H1A . 0.8091 no
C1 C2 . 1.527(4) no
C1 H1 . 1.00 no
C2 C3 . 1.516(4) no
C2 H2 . 1.00 no
C3 C4 . 1.519(4) no
C3 H3 . 1.00 no
C4 C5 . 1.530(4) no
C4 H4 . 1.00 no
C5 C6 . 1.510(4) no
C5 H5 . 1.00 no
C6 H6A . 0.99 no
C6 H6B . 0.99 no
C21 C22 . 1.495(4) no
C22 H22A . 0.98 no
C22 H22B . 0.9801 no
C22 H22C . 0.9799 no
C31 C32 . 1.481(6) no
C32 H32A . 0.98 no
C32 H32B . 0.98 no
C32 H32C . 0.9799 no
C61 C62 . 1.503(5) no
C62 H62A . 0.98 no
C62 H62B . 0.98 no
C62 H62C . 0.9801 no
O6W H6C . 0.9834 no
O6W H6D . 0.9582 no

loop_
_geom_hbond_atom_site_label_D
_geom_hbond_atom_site_label_H
_geom_hbond_atom_site_label_A
_geom_hbond_site_symmetry_A
_geom_hbond_distance_DH
_geom_hbond_distance_HA
_geom_hbond_distance_DA
_geom_hbond_angle_DHA
_geom_hbond_publ_flag
N1 H1A O6W . 0.81 2.05 2.835(4) 165 y
O4 H4A O61 3_456 0.82 1.81 2.606(3) 162 y
O6W H6C O31 2_664 0.98 2.21 3.009(4) 137 y
O6W H6D O4 1_554 0.96 1.93 2.865(3) 164 y

loop_
_geom_torsion_atom_site_label_1
_geom_torsion_atom_site_label_2
_geom_torsion_atom_site_label_3
_geom_torsion_atom_site_label_4
_geom_torsion_site_symmetry_1
_geom_torsion
_geom_torsion_publ_flag
C1 O1 C1 O5 2_665 74.52(17) no
C1 O1 C1 C2 2_665 -167.1(2) no
C5 O5 C1 O1 . 51.5(3) no
C5 O5 C1 C2 . -64.3(2) no
C21 O2 C2 C3 . -154.8(2) no
C21 O2 C2 C1 . 88.8(3) no
O1 C1 C2 O2 . 57.0(2) no
O5 C1 C2 O2 . 176.65(19) no
O1 C1 C2 C3 . -58.1(2) no
O5 C1 C2 C3 . 61.5(3) no
C31 O3 C3 C2 . -116.8(3) no
C31 O3 C3 C4 . 121.7(3) no
O2 C2 C3 O3 . 68.2(3) no
C1 C2 C3 O3 . -173.8(2) no
O2 C2 C3 C4 . -173.4(2) no
C1 C2 C3 C4 . -55.4(3) no
O3 C3 C4 O4 . -71.2(3) no
C2 C3 C4 O4 . 168.0(2) no
O3 C3 C4 C5 . 170.8(2) no
C2 C3 C4 C5 . 49.9(3) no
C1 O5 C5 C6 . 179.9(2) no
C1 O5 C5 C4 . 57.5(3) no
O4 C4 C5 O5 . -167.3(2) no
C3 C4 C5 O5 . -48.9(3) no
O4 C4 C5 C6 . 73.9(3) no
C3 C4 C5 C6 . -167.7(2) no
C61 N1 C6 C5 . 112.4(3) no
O5 C5 C6 N1 . 71.3(3) no
C4 C5 C6 N1 . -166.9(2) no
C2 O2 C21 O21 . -2.1(4) no
C2 O2 C21 C22 . 178.6(2) no
C3 O3 C31 O31 . 19.0(6) no
C3 O3 C31 C32 . -158.5(4) no
C6 N1 C61 O61 . 2.5(5) no
C6 N1 C61 C62 . -174.3(3) no
